data_4503423
loop_
_publ_author_name
'Delgado, Fernando S.'
'Lahoz, Fernando'
'Lloret, Francesc'
'Julve, Miguel'
'Ruiz-P\'erez, Catalina'

_publ_section_title
;
 Supramolecular Networks in Copper(II) Malonate Complexes
;
_journal_issue 9
_journal_name_full 'Crystal Growth &amp; Design'
_journal_page_first 3219
_journal_paper_doi 10.1021/cg701108c
_journal_volume 8
_journal_year 2008
_chemical_formula_sum 'C27 H28 Cu2 N6 O15'
_chemical_formula_weight 803.63
_chemical_name_systematic
;
 ?
;
_space_group_IT_number 14
_symmetry_cell_setting monoclinic
_symmetry_Int_Tables_number 14
_symmetry_space_group_name_Hall '-P 2ybc'
_symmetry_space_group_name_H-M 'P 1 21/c 1'
_atom_sites_solution_hydrogens difmap
_atom_sites_solution_primary direct
_atom_sites_solution_secondary difmap
_audit_creation_method SHELXL-97
_cell_angle_alpha 90.00
_cell_angle_beta 98.710(3)
_cell_angle_gamma 90.00
_cell_formula_units_Z 4
_cell_length_a 7.9860(2)
_cell_length_b 39.5400(16)
_cell_length_c 10.2270(5)
_cell_measurement_reflns_used 4989
_cell_measurement_temperature 293(2)
_cell_measurement_theta_max 30.00
_cell_measurement_theta_min 4.03
_cell_volume 3192.1(2)
_computing_cell_refinement 'Dirax/lsq (Duisenberg & Schreurs, 1989-2000)'
_computing_data_collection 'Collect (Nonius BV, 1997-2000)'
_computing_data_reduction 'EvalCCD (Duisenberg & Schreurs 1990-2000)'
_computing_molecular_graphics 'Ortep-3 for Windows (Farrugia, 1997)'
_computing_publication_material 'WinGX publication routines (Farrugia, 1999)'
_computing_structure_refinement 'SHELXL-97 (Sheldrick, 1997)'
_computing_structure_solution 'SHELXS-97 (Sheldrick, 1997)'
_diffrn_ambient_temperature 293(2)
_diffrn_detector 'CCD plate'
_diffrn_detector_area_resol_mean 9
_diffrn_measured_fraction_theta_full 0.861
_diffrn_measured_fraction_theta_max 0.861
_diffrn_measurement_device '95mm CCD camera on \k-goniostat'
_diffrn_measurement_device_type KappaCCD
_diffrn_measurement_method 'CCD rotation images, thick slices'
_diffrn_radiation_monochromator 'horizonally mounted graphite crystal'
_diffrn_radiation_probe x-ray
_diffrn_radiation_source 'fine-focus sealed tube'
_diffrn_radiation_type Mok\a
_diffrn_radiation_wavelength 0.71073
_diffrn_reflns_av_R_equivalents 0.0260
_diffrn_reflns_av_sigmaI/netI 0.0518
_diffrn_reflns_limit_h_max 11
_diffrn_reflns_limit_h_min -11
_diffrn_reflns_limit_k_max 55
_diffrn_reflns_limit_k_min -51
_diffrn_reflns_limit_l_max 12
_diffrn_reflns_limit_l_min -14
_diffrn_reflns_number 20415
_diffrn_reflns_theta_full 30.00
_diffrn_reflns_theta_max 30.00
_diffrn_reflns_theta_min 4.03
_diffrn_source 'Enraf Nonius FR590'
_exptl_absorpt_coefficient_mu 1.415
_exptl_absorpt_correction_T_max 0.801
_exptl_absorpt_correction_T_min 0.698
_exptl_absorpt_correction_type empirical
_exptl_absorpt_process_details sadabs
_exptl_crystal_colour blue
_exptl_crystal_density_diffrn 1.672
_exptl_crystal_density_method 'not measured'
_exptl_crystal_description prism
_exptl_crystal_F_000 1640
_exptl_crystal_size_max 0.28
_exptl_crystal_size_mid 0.21
_exptl_crystal_size_min 0.16
_refine_diff_density_max 0.594
_refine_diff_density_min -0.436
_refine_diff_density_rms 0.076
_refine_ls_extinction_method none
_refine_ls_goodness_of_fit_ref 1.088
_refine_ls_hydrogen_treatment refall
_refine_ls_matrix_type full
_refine_ls_number_parameters 523
_refine_ls_number_reflns 8016
_refine_ls_number_restraints 0
_refine_ls_restrained_S_all 1.088
_refine_ls_R_factor_all 0.1004
_refine_ls_R_factor_gt 0.0559
_refine_ls_shift/su_max 0.000
_refine_ls_shift/su_mean 0.000
_refine_ls_structure_factor_coef Fsqd
_refine_ls_weighting_details 'calc w=1/[\s^2^(Fo^2^)+(0.0581P)^2^+2.2629P] where P=(Fo^2^+2Fc^2^)/3'
_refine_ls_weighting_scheme calc
_refine_ls_wR_factor_gt 0.1220
_refine_ls_wR_factor_ref 0.1378
_reflns_number_gt 5224
_reflns_number_total 8016
_reflns_threshold_expression >2sigma(I)
_cod_data_source_file cg701108c-file008.cif
_cod_data_source_block compound6
_cod_original_sg_symbol_H-M 'P 21/c'
_cod_database_code 4503423

loop_
_symmetry_equiv_pos_as_xyz
'x, y, z'
'-x, y+1/2, -z+1/2'
'-x, -y, -z'
'x, -y-1/2, z-1/2'

loop_
_atom_site_label
_atom_site_type_symbol
_atom_site_fract_x
_atom_site_fract_y
_atom_site_fract_z
_atom_site_U_iso_or_equiv
_atom_site_adp_type
_atom_site_occupancy
_atom_site_symmetry_multiplicity
_atom_site_calc_flag
Cu1 Cu 0.88711(5) 0.215816(11) 0.98645(4) 0.03248(13) Uani 1 1 d
Cu2 Cu 0.85785(5) 0.088763(11) 0.98933(4) 0.03517(13) Uani 1 1 d
O1 O 1.0112(3) 0.22475(7) 1.1566(2) 0.0427(6) Uani 1 1 d
O2 O 0.9018(3) 0.16720(6) 1.0080(2) 0.0379(6) Uani 1 1 d
O3 O 1.2072(3) 0.21590(7) 1.3268(3) 0.0486(7) Uani 1 1 d
O4 O 1.0087(3) 0.11963(7) 1.0956(3) 0.0452(7) Uani 1 1 d
C1 C 1.1170(4) 0.20562(10) 1.2264(3) 0.0315(7) Uani 1 1 d
C2 C 1.1375(5) 0.16921(11) 1.1878(4) 0.0409(9) Uani 1 1 d
C3 C 1.0041(4) 0.15137(9) 1.0905(3) 0.0301(7) Uani 1 1 d
N11 N 0.8426(4) 0.26527(8) 0.9578(3) 0.0346(7) Uani 1 1 d
N12 N 0.7048(3) 0.21189(8) 0.8279(3) 0.0338(7) Uani 1 1 d
C10 C 0.9172(5) 0.29123(11) 1.0253(4) 0.0459(10) Uani 1 1 d
C11 C 0.8857(6) 0.32465(12) 0.9843(5) 0.0542(11) Uani 1 1 d
C12 C 0.7764(6) 0.33097(12) 0.8719(5) 0.0547(12) Uani 1 1 d
C13 C 0.6948(5) 0.30420(11) 0.7979(4) 0.0427(9) Uani 1 1 d
C14 C 0.5788(5) 0.30792(14) 0.6781(5) 0.0554(12) Uani 1 1 d
C15 C 0.5055(5) 0.28071(14) 0.6134(4) 0.0557(13) Uani 1 1 d
C16 C 0.5413(4) 0.24689(12) 0.6615(4) 0.0429(10) Uani 1 1 d
C17 C 0.4708(5) 0.21768(14) 0.5998(4) 0.0534(13) Uani 1 1 d
C18 C 0.5172(5) 0.18662(14) 0.6523(4) 0.0536(12) Uani 1 1 d
C19 C 0.6364(5) 0.18448(12) 0.7676(4) 0.0424(9) Uani 1 1 d
C20 C 0.6568(4) 0.24262(10) 0.7768(3) 0.0333(8) Uani 1 1 d
C21 C 0.7319(4) 0.27147(10) 0.8465(3) 0.0337(8) Uani 1 1 d
N31 N 0.9226(4) 0.05280(8) 1.1289(3) 0.0361(7) Uani 1 1 d
N32 N 0.7318(3) 0.04956(8) 0.8943(3) 0.0375(7) Uani 1 1 d
C30 C 1.0177(5) 0.05559(12) 1.2458(4) 0.0461(10) Uani 1 1 d
C31 C 1.0508(6) 0.02799(14) 1.3310(5) 0.0579(12) Uani 1 1 d
C32 C 0.9857(7) -0.00265(14) 1.2944(5) 0.0596(13) Uani 1 1 d
C33 C 0.8830(5) -0.00675(11) 1.1716(5) 0.0493(11) Uani 1 1 d
C34 C 0.8049(7) -0.03739(13) 1.1214(7) 0.0651(15) Uani 1 1 d
C35 C 0.7064(7) -0.03918(13) 1.0027(7) 0.0675(15) Uani 1 1 d
C36 C 0.6750(5) -0.00997(11) 0.9204(5) 0.0527(11) Uani 1 1 d
C37 C 0.5695(6) -0.00950(16) 0.7977(6) 0.0660(16) Uani 1 1 d
C38 C 0.5481(6) 0.02015(16) 0.7279(5) 0.0614(14) Uani 1 1 d
C39 C 0.6307(5) 0.04942(13) 0.7781(4) 0.0491(10) Uani 1 1 d
C40 C 0.7506(4) 0.02052(10) 0.9654(4) 0.0385(9) Uani 1 1 d
C41 C 0.8553(4) 0.02224(10) 1.0913(4) 0.0378(8) Uani 1 1 d
N41 N 0.2911(4) 0.13759(10) 0.8346(3) 0.0455(8) Uani 1 1 d
O41 O 0.1629(4) 0.15080(9) 0.7712(4) 0.0691(10) Uani 1 1 d
O42 O 0.3570(5) 0.11312(10) 0.7907(4) 0.0927(13) Uani 1 1 d
O43 O 0.3570(5) 0.15003(12) 0.9376(4) 0.1004(15) Uani 1 1 d
N51 N 0.5308(5) 0.08780(11) 0.3704(4) 0.0652(11) Uani 1 1 d
O51 O 0.4055(6) 0.09648(14) 0.2977(5) 0.1146(17) Uani 1 1 d
O52 O 0.6640(5) 0.08336(11) 0.3274(4) 0.0866(12) Uani 1 1 d
O53 O 0.5266(8) 0.0833(2) 0.4846(5) 0.187(3) Uani 1 1 d
O1W O 1.1145(4) 0.21816(7) 0.8798(3) 0.0559(8) Uani 1 1 d
O2W O 0.8745(3) 0.11200(7) 0.8179(3) 0.0488(7) Uani 1 1 d
O3W O 0.6262(3) 0.10624(8) 1.0563(3) 0.0567(8) Uani 1 1 d
O4W O 0.8984(4) 0.08074(8) 0.5924(3) 0.0617(8) Uani 1 1 d
O5W O 0.1863(5) 0.10312(19) 0.5204(5) 0.165(3) Uani 1 1 d
H1 H 1.247(6) 0.1684(13) 1.139(5) 0.077(15) Uiso 1 1 d
H2 H 1.168(6) 0.1569(13) 1.244(5) 0.069(17) Uiso 1 1 d
H10 H 1.008(6) 0.2805(13) 1.093(5) 0.082(16) Uiso 1 1 d
H11 H 0.928(5) 0.3416(11) 1.027(4) 0.049(13) Uiso 1 1 d
H12 H 0.752(4) 0.3528(9) 0.838(3) 0.022(8) Uiso 1 1 d
H14 H 0.557(5) 0.3342(13) 0.645(4) 0.062(13) Uiso 1 1 d
H15 H 0.424(6) 0.2825(13) 0.538(5) 0.077(15) Uiso 1 1 d
H17 H 0.407(5) 0.2192(10) 0.536(4) 0.040(11) Uiso 1 1 d
H18 H 0.466(5) 0.1654(11) 0.612(4) 0.045(11) Uiso 1 1 d
H19 H 0.665(5) 0.1614(11) 0.809(4) 0.051(12) Uiso 1 1 d
H30 H 1.060(6) 0.0770(13) 1.268(5) 0.064(15) Uiso 1 1 d
H31 H 1.112(5) 0.0302(11) 1.410(4) 0.054(13) Uiso 1 1 d
H34 H 0.828(5) -0.0533(12) 1.168(4) 0.046(13) Uiso 1 1 d
H32 H 1.009(6) -0.0202(14) 1.345(5) 0.079(17) Uiso 1 1 d
H35 H 0.667(6) -0.0630(15) 0.972(5) 0.088(17) Uiso 1 1 d
H37 H 0.524(6) -0.0271(15) 0.765(5) 0.083(18) Uiso 1 1 d
H38 H 0.483(6) 0.0228(13) 0.660(5) 0.061(15) Uiso 1 1 d
H39 H 0.619(5) 0.0718(12) 0.734(4) 0.048(12) Uiso 1 1 d

loop_
_atom_site_aniso_label
_atom_site_aniso_U_11
_atom_site_aniso_U_22
_atom_site_aniso_U_33
_atom_site_aniso_U_23
_atom_site_aniso_U_13
_atom_site_aniso_U_12
Cu1 0.0405(2) 0.0244(2) 0.0284(2) 0.00245(17) -0.00798(16) 0.00050(18)
Cu2 0.0387(2) 0.0231(2) 0.0413(3) 0.00061(19) -0.00209(17) -0.00345(18)
O1 0.0596(15) 0.0278(14) 0.0337(13) -0.0009(11) -0.0156(11) 0.0048(12)
O2 0.0477(13) 0.0249(14) 0.0354(14) 0.0015(11) -0.0124(10) -0.0039(11)
O3 0.0560(15) 0.0414(17) 0.0403(15) -0.0126(12) -0.0193(12) 0.0042(13)
O4 0.0484(14) 0.0242(14) 0.0555(16) 0.0037(12) -0.0168(12) -0.0040(12)
C1 0.0352(17) 0.033(2) 0.0253(16) -0.0013(14) 0.0008(13) -0.0032(15)
C2 0.039(2) 0.028(2) 0.049(2) -0.0035(19) -0.0138(17) 0.0043(17)
C3 0.0318(16) 0.0245(18) 0.0329(17) 0.0015(15) 0.0013(13) -0.0046(14)
N11 0.0411(15) 0.0273(17) 0.0332(15) 0.0013(13) -0.0014(12) 0.0051(13)
N12 0.0353(14) 0.0322(18) 0.0319(15) 0.0050(13) -0.0015(11) 0.0008(13)
C10 0.053(2) 0.030(2) 0.053(2) 0.0010(19) 0.0021(18) 0.0008(18)
C11 0.068(3) 0.030(2) 0.065(3) -0.007(2) 0.009(2) 0.000(2)
C12 0.064(3) 0.029(2) 0.074(3) 0.014(2) 0.023(2) 0.016(2)
C13 0.0419(19) 0.040(2) 0.047(2) 0.0158(19) 0.0109(16) 0.0150(18)
C14 0.049(2) 0.056(3) 0.060(3) 0.027(3) 0.007(2) 0.019(2)
C15 0.040(2) 0.084(4) 0.041(2) 0.025(2) -0.0017(17) 0.020(2)
C16 0.0314(17) 0.064(3) 0.0313(19) 0.0127(19) -0.0012(14) 0.0059(18)
C17 0.040(2) 0.082(4) 0.033(2) 0.009(2) -0.0105(17) 0.000(2)
C18 0.046(2) 0.067(3) 0.044(2) -0.009(2) -0.0062(17) -0.017(2)
C19 0.0419(19) 0.043(3) 0.039(2) 0.0026(19) -0.0039(15) -0.0087(18)
C20 0.0301(16) 0.038(2) 0.0314(18) 0.0093(16) 0.0018(13) 0.0039(15)
C21 0.0333(17) 0.035(2) 0.0332(18) 0.0084(16) 0.0068(14) 0.0066(15)
N31 0.0399(15) 0.0240(17) 0.0458(18) 0.0029(13) 0.0105(13) 0.0017(13)
N32 0.0351(15) 0.0322(18) 0.0461(18) -0.0067(14) 0.0087(13) -0.0054(13)
C30 0.053(2) 0.041(3) 0.044(2) 0.002(2) 0.0066(18) 0.009(2)
C31 0.070(3) 0.057(3) 0.047(3) 0.012(2) 0.012(2) 0.017(3)
C32 0.075(3) 0.045(3) 0.066(3) 0.022(3) 0.033(3) 0.019(3)
C33 0.059(2) 0.028(2) 0.069(3) 0.008(2) 0.034(2) 0.0073(19)
C34 0.077(3) 0.027(3) 0.100(4) 0.014(3) 0.044(3) 0.005(2)
C35 0.068(3) 0.031(3) 0.111(5) -0.016(3) 0.040(3) -0.013(2)
C36 0.050(2) 0.032(2) 0.083(3) -0.017(2) 0.032(2) -0.0125(19)
C37 0.055(3) 0.054(3) 0.093(4) -0.040(3) 0.023(3) -0.023(3)
C38 0.048(2) 0.073(4) 0.063(3) -0.027(3) 0.005(2) -0.012(3)
C39 0.039(2) 0.054(3) 0.053(2) -0.012(2) 0.0043(17) -0.007(2)
C40 0.0354(17) 0.028(2) 0.057(2) -0.0079(18) 0.0235(16) -0.0055(16)
C41 0.0401(18) 0.026(2) 0.052(2) 0.0008(17) 0.0210(16) 0.0022(16)
N41 0.0445(18) 0.043(2) 0.049(2) -0.0042(17) 0.0066(15) -0.0064(16)
O41 0.0504(17) 0.072(3) 0.080(2) 0.0127(19) -0.0083(16) 0.0032(16)
O42 0.115(3) 0.048(2) 0.113(3) -0.019(2) 0.008(2) 0.029(2)
O43 0.095(3) 0.131(4) 0.068(2) -0.045(3) -0.012(2) 0.007(2)
N51 0.063(3) 0.069(3) 0.063(3) -0.006(2) 0.009(2) -0.004(2)
O51 0.088(3) 0.138(5) 0.107(4) -0.012(3) -0.020(3) 0.029(3)
O52 0.066(2) 0.097(3) 0.101(3) -0.021(2) 0.028(2) -0.003(2)
O53 0.147(5) 0.355(11) 0.067(3) 0.059(4) 0.039(3) 0.072(5)
O1W 0.0591(17) 0.0384(18) 0.074(2) 0.0121(15) 0.0231(15) 0.0046(14)
O2W 0.0673(17) 0.0334(16) 0.0442(15) 0.0032(12) 0.0032(13) -0.0101(14)
O3W 0.0504(15) 0.062(2) 0.0594(18) -0.0049(16) 0.0122(13) 0.0126(15)
O4W 0.074(2) 0.058(2) 0.0526(18) -0.0009(16) 0.0088(15) 0.0031(17)
O5W 0.077(3) 0.301(8) 0.122(4) -0.118(5) 0.036(3) -0.059(4)

loop_
_atom_type_symbol
_atom_type_description
_atom_type_scat_dispersion_real
_atom_type_scat_dispersion_imag
_atom_type_scat_source
C C 0.0033 0.0016 'International Tables Vol C Tables 4.2.6.8 and 6.1.1.4'
H H 0.0000 0.0000 'International Tables Vol C Tables 4.2.6.8 and 6.1.1.4'
N N 0.0061 0.0033 'International Tables Vol C Tables 4.2.6.8 and 6.1.1.4'
O O 0.0106 0.0060 'International Tables Vol C Tables 4.2.6.8 and 6.1.1.4'
Cu Cu 0.3201 1.2651 'International Tables Vol C Tables 4.2.6.8 and 6.1.1.4'

loop_
_geom_angle_atom_site_label_1
_geom_angle_atom_site_label_2
_geom_angle_atom_site_label_3
_geom_angle
O1 Cu1 O2 93.80(10)
O1 Cu1 N11 90.50(11)
O2 Cu1 N11 173.26(11)
O1 Cu1 N12 164.64(12)
O2 Cu1 N12 92.24(11)
N11 Cu1 N12 82.34(12)
O1 Cu1 O1W 95.09(12)
O2 Cu1 O1W 93.22(11)
N11 Cu1 O1W 91.56(11)
N12 Cu1 O1W 98.65(12)
O4 Cu2 O2W 94.84(12)
O4 Cu2 N32 168.85(12)
O2W Cu2 N32 91.46(12)
O4 Cu2 N31 88.63(12)
O2W Cu2 N31 153.59(12)
N32 Cu2 N31 81.69(13)
O4 Cu2 O3W 96.28(12)
O2W Cu2 O3W 107.57(12)
N32 Cu2 O3W 90.55(12)
N31 Cu2 O3W 98.01(12)
C1 O1 Cu1 127.9(2)
C3 O2 Cu1 126.6(2)
C3 O4 Cu2 126.6(2)
O3 C1 O1 121.9(4)
O3 C1 C2 117.5(3)
O1 C1 C2 120.7(3)
C1 C2 C3 121.5(3)
O2 C3 O4 122.7(3)
O2 C3 C2 122.2(3)
O4 C3 C2 115.1(3)
C10 N11 C21 118.8(3)
C10 N11 Cu1 128.6(3)
C21 N11 Cu1 112.3(2)
C19 N12 C20 118.8(3)
C19 N12 Cu1 129.4(3)
C20 N12 Cu1 111.7(2)
N11 C10 C11 121.9(4)
C12 C11 C10 119.4(4)
C11 C12 C13 120.3(4)
C21 C13 C12 116.7(4)
C21 C13 C14 118.3(4)
C12 C13 C14 125.0(4)
C15 C14 C13 121.1(4)
C14 C15 C16 121.6(4)
C20 C16 C17 117.0(4)
C20 C16 C15 118.3(4)
C17 C16 C15 124.7(4)
C18 C17 C16 119.9(4)
C17 C18 C19 119.6(4)
N12 C19 C18 121.5(4)
N12 C20 C16 123.2(4)
N12 C20 C21 116.8(3)
C16 C20 C21 120.0(4)
N11 C21 C13 122.8(4)
N11 C21 C20 116.5(3)
C13 C21 C20 120.6(3)
C30 N31 C41 118.7(4)
C30 N31 Cu2 129.0(3)
C41 N31 Cu2 112.2(2)
C39 N32 C40 118.6(4)
C39 N32 Cu2 128.6(3)
C40 N32 Cu2 112.7(2)
N31 C30 C31 121.9(5)
C32 C31 C30 120.0(5)
C31 C32 C33 120.1(5)
C32 C33 C41 116.6(4)
C32 C33 C34 125.9(5)
C41 C33 C34 117.5(5)
C35 C34 C33 122.3(5)
C34 C35 C36 121.1(5)
C40 C36 C37 117.1(5)
C40 C36 C35 118.4(5)
C37 C36 C35 124.5(5)
C38 C37 C36 119.3(5)
C37 C38 C39 120.4(5)
N32 C39 C38 121.5(5)
N32 C40 C36 123.2(4)
N32 C40 C41 116.5(3)
C36 C40 C41 120.3(4)
N31 C41 C33 122.7(4)
N31 C41 C40 116.8(3)
C33 C41 C40 120.4(4)
O43 N41 O42 119.2(4)
O43 N41 O41 120.0(4)
O42 N41 O41 120.7(4)
O53 N51 O51 120.4(5)
O53 N51 O52 119.2(5)
O51 N51 O52 120.4(5)

loop_
_geom_bond_atom_site_label_1
_geom_bond_atom_site_label_2
_geom_bond_distance
Cu1 O1 1.900(2)
Cu1 O2 1.936(3)
Cu1 N11 2.001(3)
Cu1 N12 2.015(3)
Cu1 O1W 2.257(3)
Cu2 O4 1.930(2)
Cu2 O2W 2.001(3)
Cu2 N32 2.016(3)
Cu2 N31 2.026(3)
Cu2 O3W 2.180(3)
O1 C1 1.271(4)
O2 C3 1.250(4)
O3 C1 1.230(4)
O4 C3 1.257(4)
C1 C2 1.508(5)
C2 C3 1.516(5)
N11 C10 1.327(5)
N11 C21 1.353(4)
N12 C19 1.323(5)
N12 C20 1.355(4)
C10 C11 1.398(6)
C11 C12 1.357(7)
C12 C13 1.403(6)
C13 C21 1.402(5)
C13 C14 1.427(6)
C14 C15 1.350(7)
C15 C16 1.438(6)
C16 C20 1.393(5)
C16 C17 1.393(6)
C17 C18 1.369(7)
C18 C19 1.401(5)
C20 C21 1.428(5)
N31 C30 1.320(5)
N31 C41 1.354(5)
N32 C39 1.332(5)
N32 C40 1.355(5)
C30 C31 1.396(6)
C31 C32 1.349(7)
C32 C33 1.402(7)
C33 C41 1.407(5)
C33 C34 1.423(7)
C34 C35 1.345(8)
C35 C36 1.428(7)
C36 C40 1.395(5)
C36 C37 1.402(7)
C37 C38 1.369(8)
C38 C39 1.391(7)
C40 C41 1.427(5)
N41 O43 1.209(5)
N41 O42 1.219(5)
N41 O41 1.241(4)
N51 O53 1.187(6)
N51 O51 1.202(5)
N51 O52 1.224(5)
